data_4082339
loop_
_publ_author_name
'Duke, Charles B.'
'Letterman, Roger G.'
'Johnson, Jermaine O.'
'Barr, James W.'
'Hu, Songnan'
'Ross, Charles R.'
'Webster, Charles Edwin'
'Burkey, Theodore J.'

_publ_section_title
;
 Photochemistry of Chromium Arene Tricarbonyl Complexes with Tethered
 Pyridinyl and Propenyl Groups: Investigations of the Effect of Ring Size
 on Chelate Formation, Structure, and Linkage Isomerization
;
_journal_issue 2
_journal_name_full Organometallics
_journal_page_first 485
_journal_paper_doi 10.1021/om400928k
_journal_volume 33
_journal_year 2014
_chemical_formula_sum 'C14 H11 Cr N O2'
_chemical_formula_weight 277.24
_space_group_IT_number 2
_symmetry_cell_setting triclinic
_symmetry_space_group_name_Hall '-P 1'
_symmetry_space_group_name_H-M 'P -1'
_atom_sites_solution_hydrogens geom
_atom_sites_solution_primary direct
_atom_sites_solution_secondary difmap
_audit_creation_method SHELXL-97
_audit_update_record
;
2012-12-03 # Formatted by publCIF
;
_cell_angle_alpha 90.345(2)
_cell_angle_beta 111.723(2)
_cell_angle_gamma 92.603(2)
_cell_formula_units_Z 2
_cell_length_a 7.5721(3)
_cell_length_b 8.3761(3)
_cell_length_c 9.7693(4)
_cell_measurement_temperature 173(2)
_cell_volume 574.84(4)
_computing_cell_refinement 'SMART, Bruker (2000)'
_computing_data_collection 'SMART, Bruker (2000)'
_computing_data_reduction 'XPREP, Bruker (2000)'
_computing_molecular_graphics 'Raster3D (Merritt, 1997)'
_computing_structure_refinement 'SHELXL-97 (Sheldrick, 1997)'
_computing_structure_solution 'SHELXs-97 (Sheldrick, 1990)'
_diffrn_ambient_temperature 173(2)
_diffrn_measured_fraction_theta_full 0.968
_diffrn_measured_fraction_theta_max 0.968
_diffrn_measurement_device_type 'CCD area detector'
_diffrn_radiation_monochromator 'osmic mirrors'
_diffrn_radiation_source 'rotting anode'
_diffrn_radiation_type CuK\a
_diffrn_radiation_wavelength 1.54178
_diffrn_reflns_av_R_equivalents 0.0354
_diffrn_reflns_av_sigmaI/netI 0.0172
_diffrn_reflns_limit_h_max 9
_diffrn_reflns_limit_h_min -9
_diffrn_reflns_limit_k_max 9
_diffrn_reflns_limit_k_min -9
_diffrn_reflns_limit_l_max 11
_diffrn_reflns_limit_l_min -11
_diffrn_reflns_number 16579
_diffrn_reflns_theta_full 68.95
_diffrn_reflns_theta_max 68.95
_diffrn_reflns_theta_min 4.87
_exptl_absorpt_coefficient_mu 8.123
_exptl_absorpt_correction_T_max 0.6869
_exptl_absorpt_correction_T_min 0.3754
_exptl_absorpt_correction_type multi-scan
_exptl_absorpt_process_details 'SADABS, Bruker (2000)'
_exptl_crystal_colour red
_exptl_crystal_density_diffrn 1.602
_exptl_crystal_density_method 'not measured'
_exptl_crystal_description prism
_exptl_crystal_F_000 284
_exptl_crystal_size_max 0.15
_exptl_crystal_size_mid 0.06
_exptl_crystal_size_min 0.05
_refine_diff_density_max 0.370
_refine_diff_density_min -0.181
_refine_diff_density_rms 0.059
_refine_ls_extinction_method none
_refine_ls_goodness_of_fit_ref 1.087
_refine_ls_hydrogen_treatment mixed
_refine_ls_matrix_type full
_refine_ls_number_parameters 207
_refine_ls_number_reflns 2057
_refine_ls_number_restraints 0
_refine_ls_restrained_S_all 1.087
_refine_ls_R_factor_all 0.0243
_refine_ls_R_factor_gt 0.0238
_refine_ls_shift/su_max 0.000
_refine_ls_shift/su_mean 0.000
_refine_ls_structure_factor_coef Fsqd
_refine_ls_weighting_details 'calc w=1/[\s^2^(Fo^2^)+(0.0406P)^2^+0.2678P] where P=(Fo^2^+2Fc^2^)/3'
_refine_ls_weighting_scheme calc
_refine_ls_wR_factor_gt 0.0657
_refine_ls_wR_factor_ref 0.0660
_reflns_number_gt 2010
_reflns_number_total 2057
_reflns_threshold_expression >2\s(I)
_cod_data_source_file om400928k_si_002.cif
_cod_data_source_block crpy5_c
_cod_original_sg_symbol_H-M P-1
_cod_database_code 4082339

loop_
_symmetry_equiv_pos_as_xyz
'x, y, z'
'-x, -y, -z'

loop_
_atom_site_label
_atom_site_type_symbol
_atom_site_fract_x
_atom_site_fract_y
_atom_site_fract_z
_atom_site_U_iso_or_equiv
_atom_site_adp_type
_atom_site_occupancy
_atom_site_symmetry_multiplicity
_atom_site_calc_flag
C1 C 0.2770(2) 0.0464(2) 0.32398(18) 0.0148(3) Uani 1 1 d
C2 C 0.2744(2) 0.1240(2) 0.19484(19) 0.0164(3) Uani 1 1 d
C3 C 0.2879(2) 0.2929(2) 0.1933(2) 0.0202(4) Uani 1 1 d
C4 C 0.3120(2) 0.3844(2) 0.3206(2) 0.0216(4) Uani 1 1 d
C5 C 0.3097(2) 0.3077(2) 0.4471(2) 0.0206(4) Uani 1 1 d
C6 C 0.2990(2) 0.1382(2) 0.45143(19) 0.0174(3) Uani 1 1 d
C7 C 0.2125(2) -0.1265(2) 0.3155(2) 0.0183(4) Uani 1 1 d
C8 C -0.0029(2) -0.1425(2) 0.25727(18) 0.0148(3) Uani 1 1 d
C9 C -0.0985(3) -0.2919(2) 0.2334(2) 0.0194(4) Uani 1 1 d
C10 C -0.2952(3) -0.3026(2) 0.18053(19) 0.0196(4) Uani 1 1 d
C11 C -0.3914(2) -0.1618(2) 0.15377(18) 0.0170(3) Uani 1 1 d
C12 C -0.2881(2) -0.0176(2) 0.18045(17) 0.0148(3) Uani 1 1 d
C13 C -0.1030(2) 0.3074(2) 0.09544(19) 0.0165(3) Uani 1 1 d
C14 C -0.0904(2) 0.3083(2) 0.35600(18) 0.0162(3) Uani 1 1 d
Cr1 Cr 0.05644(3) 0.21858(3) 0.26451(3) 0.01134(11) Uani 1 1 d
N1 N -0.09572(19) -0.00449(16) 0.23056(14) 0.0127(3) Uani 1 1 d
O1 O -0.20111(18) 0.37014(15) -0.00985(14) 0.0237(3) Uani 1 1 d
O2 O -0.18559(18) 0.36739(15) 0.40919(14) 0.0233(3) Uani 1 1 d
H2 H 0.255(3) 0.068(3) 0.112(2) 0.018(5) Uiso 1 1 d
H6 H 0.297(3) 0.087(3) 0.531(3) 0.024(5) Uiso 1 1 d
H4 H 0.319(3) 0.497(3) 0.319(2) 0.022(5) Uiso 1 1 d
H5 H 0.314(3) 0.365(3) 0.526(3) 0.025(5) Uiso 1 1 d
H3 H 0.278(3) 0.347(3) 0.106(2) 0.020(5) Uiso 1 1 d
H12 H -0.352(3) 0.079(2) 0.166(2) 0.010(4) Uiso 1 1 d
H9 H -0.029(3) -0.378(3) 0.252(2) 0.024(6) Uiso 1 1 d
H7B H 0.260(3) -0.171(3) 0.412(3) 0.028(6) Uiso 1 1 d
H10 H -0.360(3) -0.398(3) 0.165(2) 0.027(6) Uiso 1 1 d
H11 H -0.525(3) -0.162(2) 0.119(2) 0.021(5) Uiso 1 1 d
H7A H 0.253(3) -0.181(3) 0.252(2) 0.027(6) Uiso 1 1 d

loop_
_atom_site_aniso_label
_atom_site_aniso_U_11
_atom_site_aniso_U_22
_atom_site_aniso_U_33
_atom_site_aniso_U_23
_atom_site_aniso_U_13
_atom_site_aniso_U_12
C1 0.0096(7) 0.0140(9) 0.0203(8) 0.0029(6) 0.0045(6) 0.0046(6)
C2 0.0151(8) 0.0184(9) 0.0179(9) 0.0012(7) 0.0081(7) 0.0046(6)
C3 0.0148(8) 0.0218(10) 0.0270(10) 0.0088(7) 0.0109(7) 0.0027(7)
C4 0.0131(8) 0.0110(10) 0.0380(11) 0.0010(7) 0.0064(7) -0.0010(6)
C5 0.0129(8) 0.0222(10) 0.0219(9) -0.0081(7) 0.0009(7) 0.0011(6)
C6 0.0138(8) 0.0215(10) 0.0150(8) 0.0025(7) 0.0027(6) 0.0042(6)
C7 0.0157(8) 0.0140(9) 0.0256(10) 0.0027(7) 0.0079(7) 0.0040(6)
C8 0.0167(8) 0.0144(9) 0.0143(8) 0.0013(6) 0.0067(6) 0.0021(6)
C9 0.0209(9) 0.0131(10) 0.0243(9) 0.0019(7) 0.0081(7) 0.0031(7)
C10 0.0224(9) 0.0150(10) 0.0211(9) -0.0019(7) 0.0085(7) -0.0051(7)
C11 0.0154(8) 0.0205(9) 0.0148(8) 0.0000(6) 0.0053(7) -0.0009(6)
C12 0.0156(8) 0.0153(9) 0.0140(8) 0.0016(6) 0.0056(6) 0.0028(6)
C13 0.0165(8) 0.0103(8) 0.0230(9) -0.0016(6) 0.0079(7) -0.0020(6)
C14 0.0170(8) 0.0107(8) 0.0187(8) 0.0013(6) 0.0044(7) -0.0011(6)
Cr1 0.01162(15) 0.00898(17) 0.01327(16) 0.00094(10) 0.00432(11) 0.00146(10)
N1 0.0144(6) 0.0120(7) 0.0123(7) 0.0015(5) 0.0056(5) 0.0014(5)
O1 0.0230(6) 0.0184(7) 0.0220(7) 0.0066(5) -0.0007(5) 0.0006(5)
O2 0.0244(7) 0.0205(7) 0.0304(7) -0.0020(5) 0.0160(6) 0.0041(5)

loop_
_atom_type_symbol
_atom_type_description
_atom_type_scat_dispersion_real
_atom_type_scat_dispersion_imag
_atom_type_scat_source
C C 0.0180 0.0090 'International Tables Vol C Tables 4.2.6.8 and 6.1.1.4'
H H 0.0000 0.0000 'International Tables Vol C Tables 4.2.6.8 and 6.1.1.4'
Cr Cr -0.1630 2.4440 'International Tables Vol C Tables 4.2.6.8 and 6.1.1.4'
N N 0.0310 0.0180 'International Tables Vol C Tables 4.2.6.8 and 6.1.1.4'
O O 0.0490 0.0320 'International Tables Vol C Tables 4.2.6.8 and 6.1.1.4'

loop_
_geom_angle_atom_site_label_1
_geom_angle_atom_site_label_2
_geom_angle_atom_site_label_3
_geom_angle
C6 C1 C2 119.67(16)
C6 C1 C7 119.08(15)
C2 C1 C7 119.76(15)
C6 C1 Cr1 71.90(9)
C2 C1 Cr1 71.36(9)
C7 C1 Cr1 116.70(11)
C3 C2 C1 119.73(16)
C3 C2 Cr1 71.02(10)
C1 C2 Cr1 70.65(9)
C4 C3 C2 120.62(16)
C4 C3 Cr1 73.00(10)
C2 C3 Cr1 71.14(9)
C5 C4 C3 119.54(17)
C5 C4 Cr1 69.69(10)
C3 C4 Cr1 69.79(10)
C4 C5 C6 120.51(17)
C4 C5 Cr1 73.16(10)
C6 C5 Cr1 71.62(10)
C1 C6 C5 119.71(16)
C1 C6 Cr1 70.36(9)
C5 C6 Cr1 70.43(10)
C1 C7 C8 109.81(14)
N1 C8 C9 122.39(15)
N1 C8 C7 116.59(14)
C9 C8 C7 121.02(16)
C10 C9 C8 119.68(17)
C9 C10 C11 118.31(16)
C12 C11 C10 119.10(16)
N1 C12 C11 123.53(16)
O1 C13 Cr1 177.20(15)
O2 C14 Cr1 177.70(15)
C13 Cr1 C14 86.16(7)
C13 Cr1 N1 95.72(6)
C14 Cr1 N1 93.21(6)
C13 Cr1 C1 137.19(7)
C14 Cr1 C1 135.53(7)
N1 Cr1 C1 76.08(6)
C13 Cr1 C5 133.78(7)
C14 Cr1 C5 88.83(7)
N1 Cr1 C5 130.45(6)
C1 Cr1 C5 68.55(6)
C13 Cr1 C3 86.53(7)
C14 Cr1 C3 138.19(7)
N1 Cr1 C3 128.48(6)
C1 Cr1 C3 68.48(6)
C5 Cr1 C3 67.64(7)
C13 Cr1 C2 102.37(7)
C14 Cr1 C2 169.26(7)
N1 Cr1 C2 92.43(6)
C1 Cr1 C2 37.99(6)
C5 Cr1 C2 80.56(7)
C3 Cr1 C2 37.84(7)
C13 Cr1 C6 166.65(7)
C14 Cr1 C6 102.47(7)
N1 Cr1 C6 93.96(6)
C1 Cr1 C6 37.74(6)
C5 Cr1 C6 37.94(7)
C3 Cr1 C6 80.25(7)
C2 Cr1 C6 68.00(6)
C13 Cr1 C4 100.71(7)
C14 Cr1 C4 104.69(7)
N1 Cr1 C4 156.35(6)
C1 Cr1 C4 80.30(6)
C5 Cr1 C4 37.15(7)
C3 Cr1 C4 37.22(7)
C2 Cr1 C4 67.59(7)
C6 Cr1 C4 67.44(7)
C12 N1 C8 116.98(14)
C12 N1 Cr1 122.28(11)
C8 N1 Cr1 120.74(11)

loop_
_geom_bond_atom_site_label_1
_geom_bond_atom_site_label_2
_geom_bond_distance
C1 C6 1.412(2)
C1 C2 1.417(2)
C1 C7 1.499(2)
C1 Cr1 2.1722(16)
C2 C3 1.414(3)
C2 Cr1 2.1815(16)
C3 C4 1.405(3)
C3 Cr1 2.1799(17)
C4 C5 1.402(3)
C4 Cr1 2.2214(17)
C5 C6 1.420(3)
C5 Cr1 2.1767(17)
C6 Cr1 2.1922(17)
C7 C8 1.515(2)
C8 N1 1.356(2)
C8 C9 1.391(3)
C9 C10 1.383(3)
C10 C11 1.389(3)
C11 C12 1.378(2)
C12 N1 1.353(2)
C13 O1 1.167(2)
C13 Cr1 1.8328(18)
C14 O2 1.158(2)
C14 Cr1 1.8448(17)
Cr1 N1 2.1078(14)

loop_
_geom_torsion_atom_site_label_1
_geom_torsion_atom_site_label_2
_geom_torsion_atom_site_label_3
_geom_torsion_atom_site_label_4
_geom_torsion
C6 C1 C2 C3 -2.0(2)
C7 C1 C2 C3 164.00(15)
Cr1 C1 C2 C3 53.31(14)
C6 C1 C2 Cr1 -55.28(13)
C7 C1 C2 Cr1 110.69(14)
C1 C2 C3 C4 2.7(2)
Cr1 C2 C3 C4 55.86(14)
C1 C2 C3 Cr1 -53.13(14)
C2 C3 C4 C5 -4.3(2)
Cr1 C3 C4 C5 50.68(14)
C2 C3 C4 Cr1 -54.98(14)
C3 C4 C5 C6 5.2(2)
Cr1 C4 C5 C6 55.89(14)
C3 C4 C5 Cr1 -50.72(14)
C2 C1 C6 C5 2.8(2)
C7 C1 C6 C5 -163.24(15)
Cr1 C1 C6 C5 -52.19(14)
C2 C1 C6 Cr1 55.02(13)
C7 C1 C6 Cr1 -111.05(14)
C4 C5 C6 C1 -4.5(2)
Cr1 C5 C6 C1 52.16(14)
C4 C5 C6 Cr1 -56.62(14)
C6 C1 C7 C8 86.15(18)
C2 C1 C7 C8 -79.91(19)
Cr1 C1 C7 C8 2.94(19)
C1 C7 C8 N1 -2.8(2)
C1 C7 C8 C9 177.35(16)
N1 C8 C9 C10 0.0(3)
C7 C8 C9 C10 179.82(15)
C8 C9 C10 C11 -0.4(3)
C9 C10 C11 C12 0.1(3)
C10 C11 C12 N1 0.7(3)
O1 C13 Cr1 C14 71(3)
O1 C13 Cr1 N1 164(3)
O1 C13 Cr1 C1 -120(3)
O1 C13 Cr1 C5 -13(3)
O1 C13 Cr1 C3 -68(3)
O1 C13 Cr1 C2 -102(3)
O1 C13 Cr1 C6 -60(3)
O1 C13 Cr1 C4 -33(3)
O2 C14 Cr1 C13 -10(4)
O2 C14 Cr1 N1 -106(4)
O2 C14 Cr1 C1 -179(100)
O2 C14 Cr1 C5 124(4)
O2 C14 Cr1 C3 70(4)
O2 C14 Cr1 C2 133(4)
O2 C14 Cr1 C6 160(4)
O2 C14 Cr1 C4 90(4)
C6 C1 Cr1 C13 160.81(11)
C2 C1 Cr1 C13 29.52(15)
C7 C1 Cr1 C13 -85.11(15)
C6 C1 Cr1 C14 -35.67(14)
C2 C1 Cr1 C14 -166.96(10)
C7 C1 Cr1 C14 78.41(16)
C6 C1 Cr1 N1 -115.87(10)
C2 C1 Cr1 N1 112.83(10)
C7 C1 Cr1 N1 -1.79(12)
C6 C1 Cr1 C5 28.76(10)
C2 C1 Cr1 C5 -102.53(11)
C7 C1 Cr1 C5 142.84(14)
C6 C1 Cr1 C3 102.24(11)
C2 C1 Cr1 C3 -29.05(10)
C7 C1 Cr1 C3 -143.68(14)
C6 C1 Cr1 C2 131.29(15)
C7 C1 Cr1 C2 -114.63(17)
C2 C1 Cr1 C6 -131.29(15)
C7 C1 Cr1 C6 114.08(17)
C6 C1 Cr1 C4 65.47(11)
C2 C1 Cr1 C4 -65.82(11)
C7 C1 Cr1 C4 179.55(14)
C4 C5 Cr1 C13 -33.01(15)
C6 C5 Cr1 C13 -164.28(11)
C4 C5 Cr1 C14 -116.56(11)
C6 C5 Cr1 C14 112.18(11)
C4 C5 Cr1 N1 150.23(10)
C6 C5 Cr1 N1 18.97(13)
C4 C5 Cr1 C1 102.65(11)
C6 C5 Cr1 C1 -28.62(10)
C4 C5 Cr1 C3 27.99(11)
C6 C5 Cr1 C3 -103.27(11)
C4 C5 Cr1 C2 65.12(11)
C6 C5 Cr1 C2 -66.14(11)
C4 C5 Cr1 C6 131.26(16)
C6 C5 Cr1 C4 -131.26(16)
C4 C3 Cr1 C13 112.81(11)
C2 C3 Cr1 C13 -115.33(11)
C4 C3 Cr1 C14 32.51(15)
C2 C3 Cr1 C14 164.37(11)
C4 C3 Cr1 N1 -152.64(10)
C2 C3 Cr1 N1 -20.78(13)
C4 C3 Cr1 C1 -102.70(11)
C2 C3 Cr1 C1 29.16(10)
C4 C3 Cr1 C5 -27.94(10)
C2 C3 Cr1 C5 103.91(11)
C4 C3 Cr1 C2 -131.86(15)
C4 C3 Cr1 C6 -65.33(11)
C2 C3 Cr1 C6 66.52(10)
C2 C3 Cr1 C4 131.86(15)
C3 C2 Cr1 C13 67.46(11)
C1 C2 Cr1 C13 -159.96(10)
C3 C2 Cr1 C14 -74.5(4)
C1 C2 Cr1 C14 58.0(4)
C3 C2 Cr1 N1 163.86(10)
C1 C2 Cr1 N1 -63.56(10)
C3 C2 Cr1 C1 -132.58(15)
C3 C2 Cr1 C5 -65.51(11)
C1 C2 Cr1 C5 67.07(10)
C1 C2 Cr1 C3 132.58(15)
C3 C2 Cr1 C6 -102.85(11)
C1 C2 Cr1 C6 29.74(10)
C3 C2 Cr1 C4 -29.16(10)
C1 C2 Cr1 C4 103.42(11)
C1 C6 Cr1 C13 -75.3(3)
C5 C6 Cr1 C13 57.9(3)
C1 C6 Cr1 C14 155.27(10)
C5 C6 Cr1 C14 -71.47(11)
C1 C6 Cr1 N1 61.10(10)
C5 C6 Cr1 N1 -165.65(10)
C5 C6 Cr1 C1 133.26(15)
C1 C6 Cr1 C5 -133.26(15)
C1 C6 Cr1 C3 -67.29(10)
C5 C6 Cr1 C3 65.97(11)
C1 C6 Cr1 C2 -29.92(10)
C5 C6 Cr1 C2 103.34(12)
C1 C6 Cr1 C4 -103.81(11)
C5 C6 Cr1 C4 29.44(11)
C5 C4 Cr1 C13 156.40(11)
C3 C4 Cr1 C13 -69.46(11)
C5 C4 Cr1 C14 67.60(12)
C3 C4 Cr1 C14 -158.26(11)
C5 C4 Cr1 N1 -70.38(19)
C3 C4 Cr1 N1 63.8(2)
C5 C4 Cr1 C1 -67.12(11)
C3 C4 Cr1 C1 67.02(11)
C3 C4 Cr1 C5 134.14(16)
C5 C4 Cr1 C3 -134.14(16)
C5 C4 Cr1 C2 -104.52(12)
C3 C4 Cr1 C2 29.62(10)
C5 C4 Cr1 C6 -30.03(10)
C3 C4 Cr1 C6 104.11(12)
C11 C12 N1 C8 -1.1(2)
C11 C12 N1 Cr1 178.33(12)
C9 C8 N1 C12 0.7(2)
C7 C8 N1 C12 -179.12(14)
C9 C8 N1 Cr1 -178.67(13)
C7 C8 N1 Cr1 1.48(19)
C13 Cr1 N1 C12 -41.91(13)
C14 Cr1 N1 C12 44.54(13)
C1 Cr1 N1 C12 -179.20(13)
C5 Cr1 N1 C12 135.73(12)
C3 Cr1 N1 C12 -132.03(12)
C2 Cr1 N1 C12 -144.61(13)
C6 Cr1 N1 C12 147.29(12)
C4 Cr1 N1 C12 -175.89(15)
C13 Cr1 N1 C8 137.45(12)
C14 Cr1 N1 C8 -136.09(12)
C1 Cr1 N1 C8 0.16(12)
C5 Cr1 N1 C8 -44.90(15)
C3 Cr1 N1 C8 47.34(14)
C2 Cr1 N1 C8 34.76(12)
C6 Cr1 N1 C8 -33.34(13)
C4 Cr1 N1 C8 3.5(2)
